data_7239721
loop_
_publ_author_name
'Shi, Yijun'
'Liu, Xuejing'
'Han, Ying'
'Yan, Peng'
'Bie, Fusheng'
'Cao, Han'

_publ_section_title
;
 Diels--Alder reactions between cyclopentadiene analogs and benzoquinone
 in water and their application in the synthesis of polycyclic cage
 compounds
;
_journal_issue 2
_journal_name_full 'RSC Advances'
_journal_page_first 739
_journal_page_last 745
_journal_paper_doi 10.1039/C9RA09745G
_journal_volume 10
_journal_year 2020
_chemical_formula_moiety 'C11 H9 O2'
_chemical_formula_sum 'C11 H9 O2'
_chemical_formula_weight 173.18
_space_group_crystal_system orthorhombic
_space_group_IT_number 61
_space_group_name_Hall '-P 2ac 2ab'
_space_group_name_H-M_alt 'P b c a'
_atom_sites_solution_hydrogens geom
_atom_sites_solution_primary dual
_audit_creation_date 2018-09-17
_audit_creation_method
;
Olex2 1.2
(compiled 2018.05.29 svn.r3508 for OlexSys, GUI svn.r5506)
;
_audit_update_record
;
2019-06-26 deposited with the CCDC.	2019-12-17 downloaded from the CCDC.
;
_cell_angle_alpha 90
_cell_angle_beta 90
_cell_angle_gamma 90
_cell_formula_units_Z 8
_cell_length_a 10.8929(6)
_cell_length_b 8.8947(5)
_cell_length_c 15.6600(8)
_cell_measurement_reflns_used 1496
_cell_measurement_temperature 200.00(10)
_cell_measurement_theta_max 28.0420
_cell_measurement_theta_min 4.3800
_cell_volume 1517.28(14)
_computing_cell_refinement 'CrysAlisPro 1.171.39.46e (Rigaku OD, 2018)'
_computing_data_collection 'CrysAlisPro 1.171.39.46e (Rigaku OD, 2018)'
_computing_data_reduction 'CrysAlisPro 1.171.39.46e (Rigaku OD, 2018)'
_computing_molecular_graphics 'Olex2 (Dolomanov et al., 2009)'
_computing_publication_material 'Olex2 (Dolomanov et al., 2009)'
_computing_structure_refinement 'ShelXL (Sheldrick, 2015)'
_computing_structure_solution 'ShelXT (Sheldrick, 2015)'
_diffrn_ambient_environment N~2~
_diffrn_ambient_temperature 200.00(10)
_diffrn_detector 'CCD plate'
_diffrn_detector_area_resol_mean 10.3376
_diffrn_detector_type AtlasS2
_diffrn_measured_fraction_theta_full 0.998
_diffrn_measured_fraction_theta_max 0.986
_diffrn_measurement_details
;
List of Runs (angles in degrees, time in seconds):

  # Type    Start    End  Width  t~exp~   \w     \q     \k     \f   Frames
#--------------------------------------------------------------------------
  1  \w      3.00  81.00   1.00    2.50    --   10.20  38.00 -60.00   78
  2  \w    -45.00   5.00   1.00    2.50    --  -10.51  19.00 -90.00   50
;
_diffrn_measurement_device 'four-circle diffractometer'
_diffrn_measurement_device_type 'SuperNova, Dual, Cu at home/near, AtlasS2'
_diffrn_measurement_method '\w scans'
_diffrn_orient_matrix_type 'CrysAlisPro convention (1999,Acta A55,543-557)'
_diffrn_orient_matrix_UB_11 0.0006514000
_diffrn_orient_matrix_UB_12 0.0796434000
_diffrn_orient_matrix_UB_13 -0.0022056000
_diffrn_orient_matrix_UB_21 -0.0615972000
_diffrn_orient_matrix_UB_22 -0.0004641000
_diffrn_orient_matrix_UB_23 -0.0147026000
_diffrn_orient_matrix_UB_31 -0.0210693000
_diffrn_orient_matrix_UB_32 0.0039531000
_diffrn_orient_matrix_UB_33 0.0427938000
_diffrn_radiation_monochromator mirror
_diffrn_radiation_probe x-ray
_diffrn_radiation_type MoK\a
_diffrn_radiation_wavelength 0.71073
_diffrn_reflns_av_R_equivalents 0.0427
_diffrn_reflns_av_unetI/netI 0.0471
_diffrn_reflns_Laue_measured_fraction_full 0.998
_diffrn_reflns_Laue_measured_fraction_max 0.986
_diffrn_reflns_limit_h_max 13
_diffrn_reflns_limit_h_min -11
_diffrn_reflns_limit_k_max 11
_diffrn_reflns_limit_k_min -9
_diffrn_reflns_limit_l_max 18
_diffrn_reflns_limit_l_min -20
_diffrn_reflns_number 4706
_diffrn_reflns_point_group_measured_fraction_full 0.998
_diffrn_reflns_point_group_measured_fraction_max 0.986
_diffrn_reflns_theta_full 25.242
_diffrn_reflns_theta_max 27.099
_diffrn_reflns_theta_min 3.741
_diffrn_source 'micro-focus sealed X-ray tube'
_diffrn_source_type 'SuperNova (Mo) X-ray Source'
_exptl_absorpt_coefficient_mu 0.104
_exptl_absorpt_correction_T_max 1.00000
_exptl_absorpt_correction_T_min 0.98658
_exptl_absorpt_correction_type multi-scan
_exptl_absorpt_process_details
;
CrysAlisPro 1.171.39.46e (Rigaku Oxford Diffraction, 2018)
Empirical absorption correction using spherical harmonics,
 implemented in SCALE3 ABSPACK scaling algorithm.
;
_exptl_crystal_colour colourless
_exptl_crystal_colour_primary colourless
_exptl_crystal_density_diffrn 1.516
_exptl_crystal_description block
_exptl_crystal_F_000 728
_exptl_crystal_size_max 0.15
_exptl_crystal_size_mid 0.09
_exptl_crystal_size_min 0.05
_refine_diff_density_max 0.265
_refine_diff_density_min -0.324
_refine_diff_density_rms 0.056
_refine_ls_extinction_method none
_refine_ls_goodness_of_fit_ref 1.038
_refine_ls_hydrogen_treatment constr
_refine_ls_matrix_type full
_refine_ls_number_parameters 118
_refine_ls_number_reflns 1648
_refine_ls_number_restraints 0
_refine_ls_restrained_S_all 1.038
_refine_ls_R_factor_all 0.0780
_refine_ls_R_factor_gt 0.0510
_refine_ls_shift/su_max 0.000
_refine_ls_shift/su_mean 0.000
_refine_ls_structure_factor_coef Fsqd
_refine_ls_weighting_details 'w=1/[\s^2^(Fo^2^)+(0.0478P)^2^+0.5950P] where P=(Fo^2^+2Fc^2^)/3'
_refine_ls_weighting_scheme calc
_refine_ls_wR_factor_gt 0.1046
_refine_ls_wR_factor_ref 0.1188
_reflns_Friedel_coverage 0.000
_reflns_number_gt 1189
_reflns_number_total 1648
_reflns_threshold_expression 'I > 2\s(I)'
_cod_data_source_file c9ra09745g2.cif
_cod_data_source_block 61
_cod_depositor_comments 'Adding full bibliography for 7239720--7239722.cif.'
_cod_database_code 7239721
_shelx_shelxl_version_number 2018/3
_chemical_oxdiff_formula 'C N O'
_shelx_space_group_comment
;
The symmetry employed for this shelxl refinement is uniquely defined
by the following loop, which should always be used as a source of
symmetry information in preference to the above space-group names.
They are only intended as comments.
;
_shelx_estimated_absorpt_t_max 0.995
_shelx_estimated_absorpt_t_min 0.985
_reflns_odcompleteness_completeness 98.20
_reflns_odcompleteness_iscentric 1
_reflns_odcompleteness_theta 27.04
_olex2_refinement_description
;
1. Fixed Uiso
 At 1.2 times of:
  All C(H) groups, All C(H,H) groups
2.a Ternary CH refined with riding coordinates:
 C7(H7), C3(H3), C9(H9), C6(H6), C11(H11), C2(H2), C5(H5)
2.b Secondary CH2 refined with riding coordinates:
 C4(H4A,H4B)
;
_olex2_submission_special_instructions 'No special instructions were received'
_oxdiff_exptl_absorpt_empirical_details
;
Empirical correction (ABSPACK) includes:
- Absorption correction using spherical harmonics
- Frame scaling
- Detector area scaling
;
_oxdiff_exptl_absorpt_empirical_full_max 1.071
_oxdiff_exptl_absorpt_empirical_full_min 0.922

loop_
_space_group_symop_operation_xyz
'x, y, z'
'-x+1/2, -y, z+1/2'
'-x, y+1/2, -z+1/2'
'x+1/2, -y+1/2, -z'
'-x, -y, -z'
'x-1/2, y, -z-1/2'
'x, -y-1/2, z-1/2'
'-x-1/2, y-1/2, z'

loop_
_atom_site_label
_atom_site_type_symbol
_atom_site_fract_x
_atom_site_fract_y
_atom_site_fract_z
_atom_site_U_iso_or_equiv
_atom_site_adp_type
_atom_site_occupancy
_atom_site_site_symmetry_order
_atom_site_calc_flag
_atom_site_refinement_flags_posn
O1 O 0.39098(12) 0.27194(16) 0.57365(8) 0.0295(4) Uani 1 1 d .
O2 O 0.21909(13) 0.37442(17) 0.36330(10) 0.0370(4) Uani 1 1 d .
C10 C 0.49250(16) 0.4359(2) 0.46910(11) 0.0194(4) Uani 1 1 d .
C1 C 0.43762(17) 0.2911(2) 0.50442(11) 0.0204(4) Uani 1 1 d .
C7 C 0.42655(18) 0.4752(2) 0.38086(11) 0.0225(4) Uani 1 1 d .
H7 H 0.403420 0.580374 0.371589 0.027 Uiso 1 1 calc R
C3 C 0.60071(18) 0.2011(2) 0.41789(12) 0.0245(5) Uani 1 1 d .
H3 H 0.658695 0.151440 0.456539 0.029 Uiso 1 1 calc R
C9 C 0.39964(18) 0.2142(2) 0.34953(12) 0.0242(5) Uani 1 1 d .
H9 H 0.350175 0.132670 0.325241 0.029 Uiso 1 1 calc R
C6 C 0.54140(18) 0.4171(2) 0.33239(12) 0.0242(5) Uani 1 1 d .
H6 H 0.583846 0.488876 0.295225 0.029 Uiso 1 1 calc R
C11 C 0.60562(17) 0.3756(2) 0.41793(12) 0.0217(4) Uani 1 1 d .
H11 H 0.685288 0.422503 0.429514 0.026 Uiso 1 1 calc R
C2 C 0.46375(17) 0.1727(2) 0.43727(12) 0.0229(5) Uani 1 1 d .
H2 H 0.446476 0.070020 0.456496 0.027 Uiso 1 1 calc R
C8 C 0.32968(19) 0.3581(2) 0.36340(12) 0.0242(5) Uani 1 1 d .
C5 C 0.50959(19) 0.2612(2) 0.29349(12) 0.0266(5) Uani 1 1 d .
H5 H 0.494502 0.260563 0.231801 0.032 Uiso 1 1 calc R
C4 C 0.6149(2) 0.1614(2) 0.32376(13) 0.0310(5) Uani 1 1 d .
H4A H 0.600595 0.055694 0.312374 0.037 Uiso 1 1 calc R
H4B H 0.693650 0.191997 0.300641 0.037 Uiso 1 1 calc R

loop_
_atom_site_aniso_label
_atom_site_aniso_U_11
_atom_site_aniso_U_22
_atom_site_aniso_U_33
_atom_site_aniso_U_23
_atom_site_aniso_U_13
_atom_site_aniso_U_12
O1 0.0292(8) 0.0337(9) 0.0255(7) 0.0028(6) 0.0049(6) -0.0063(6)
O2 0.0262(9) 0.0315(9) 0.0535(10) -0.0039(7) -0.0095(7) 0.0033(7)
C10 0.0183(9) 0.0196(10) 0.0204(9) -0.0001(7) -0.0005(8) 0.0000(8)
C1 0.0155(9) 0.0226(11) 0.0231(9) 0.0024(8) -0.0055(8) -0.0001(8)
C7 0.0263(10) 0.0193(10) 0.0221(9) 0.0022(8) -0.0031(9) 0.0008(8)
C3 0.0225(10) 0.0233(11) 0.0276(10) -0.0002(8) -0.0024(9) 0.0030(8)
C9 0.0254(10) 0.0208(10) 0.0262(10) -0.0024(8) -0.0062(9) 0.0002(8)
C6 0.0283(11) 0.0233(11) 0.0210(9) 0.0010(8) 0.0008(8) -0.0014(9)
C11 0.0182(10) 0.0222(10) 0.0248(10) -0.0008(8) -0.0006(8) -0.0006(8)
C2 0.0246(11) 0.0179(10) 0.0261(10) 0.0030(8) -0.0026(8) 0.0014(8)
C8 0.0253(11) 0.0264(11) 0.0210(9) 0.0021(8) -0.0062(9) 0.0018(9)
C5 0.0327(11) 0.0248(11) 0.0224(10) -0.0034(8) -0.0012(9) 0.0019(9)
C4 0.0307(12) 0.0301(12) 0.0321(11) -0.0048(9) 0.0029(9) 0.0033(10)

loop_
_atom_type_symbol
_atom_type_description
_atom_type_scat_dispersion_real
_atom_type_scat_dispersion_imag
_atom_type_scat_source
C C 0.0033 0.0016 'International Tables Vol C Tables 4.2.6.8 and 6.1.1.4'
H H 0.0000 0.0000 'International Tables Vol C Tables 4.2.6.8 and 6.1.1.4'
O O 0.0106 0.0060 'International Tables Vol C Tables 4.2.6.8 and 6.1.1.4'

loop_
_geom_angle_atom_site_label_1
_geom_angle_atom_site_label_2
_geom_angle_atom_site_label_3
_geom_angle
_geom_angle_site_symmetry_1
C10 C10 C1 116.72(19) 5_666
C10 C10 C7 116.11(19) 5_666
C10 C10 C11 120.25(19) 5_666
C1 C10 C7 108.82(14) .
C1 C10 C11 101.82(14) .
C11 C10 C7 89.20(13) .
O1 C1 C10 127.54(17) .
O1 C1 C2 127.10(17) .
C2 C1 C10 105.18(15) .
C6 C7 C10 89.30(14) .
C8 C7 C10 108.72(15) .
C8 C7 C6 104.22(15) .
C2 C3 C11 101.34(15) .
C4 C3 C11 103.19(16) .
C4 C3 C2 104.51(16) .
C8 C9 C2 107.20(15) .
C8 C9 C5 104.15(16) .
C5 C9 C2 102.37(15) .
C7 C6 C11 91.17(13) .
C7 C6 C5 108.01(16) .
C5 C6 C11 103.06(15) .
C3 C11 C10 108.42(15) .
C3 C11 C6 102.79(15) .
C6 C11 C10 90.31(14) .
C1 C2 C3 101.80(15) .
C1 C2 C9 110.93(15) .
C3 C2 C9 102.56(14) .
O2 C8 C7 127.77(19) .
O2 C8 C9 127.17(19) .
C9 C8 C7 105.02(16) .
C9 C5 C6 101.08(15) .
C4 C5 C9 104.44(16) .
C4 C5 C6 103.27(16) .
C3 C4 C5 95.15(15) .

loop_
_geom_bond_atom_site_label_1
_geom_bond_atom_site_label_2
_geom_bond_distance
_geom_bond_site_symmetry_2
O1 C1 1.209(2) .
O2 C8 1.213(2) .
C10 C10 1.504(4) 5_666
C10 C1 1.524(3) .
C10 C7 1.596(2) .
C10 C11 1.565(3) .
C1 C2 1.515(3) .
C7 C6 1.552(3) .
C7 C8 1.508(3) .
C3 C11 1.553(3) .
C3 C2 1.543(3) .
C3 C4 1.523(3) .
C9 C2 1.585(3) .
C9 C8 1.505(3) .
C9 C5 1.543(3) .
C6 C11 1.556(3) .
C6 C5 1.554(3) .
C5 C4 1.526(3) .
